data_7116207
loop_
_publ_author_name
'Teng, Qiaoqiao'
'Huynh, Han Vinh'

_publ_section_title
;
 Controlled access to a heterometallic N-heterocyclic carbene helicate.
;
_journal_issue 7
_journal_name_full 'Chemical communications (Cambridge, England)'
_journal_page_first 1248
_journal_page_last 1251
_journal_paper_doi 10.1039/c4cc08270b
_journal_volume 51
_journal_year 2014
_chemical_formula_sum 'C29 H31 Au B F4 N7 O2'
_chemical_formula_weight 793.38
_chemical_name_systematic
; 
 ? 
;
_space_group_IT_number 14
_symmetry_cell_setting monoclinic
_symmetry_space_group_name_Hall '-P 2yn'
_symmetry_space_group_name_H-M 'P 1 21/n 1'
_atom_sites_solution_hydrogens geom
_atom_sites_solution_primary direct
_atom_sites_solution_secondary difmap
_audit_creation_method SHELXL-97
_audit_update_record
;
2014-09-29 deposited with the CCDC.
2014-11-28 downloaded from the CCDC.
;
_cell_angle_alpha 90.00
_cell_angle_beta 116.941(9)
_cell_angle_gamma 90.00
_cell_formula_units_Z 4
_cell_length_a 13.924(7)
_cell_length_b 15.956(8)
_cell_length_c 14.787(8)
_cell_measurement_reflns_used 1022
_cell_measurement_temperature 100(2)
_cell_measurement_theta_max 27.33
_cell_measurement_theta_min 3.04
_cell_volume 2929(3)
_computing_cell_refinement 'Bruker SMART'
_computing_data_collection 'Bruker SMART'
_computing_data_reduction 'Bruker SAINT'
_computing_molecular_graphics 'Bruker SHELXTL'
_computing_publication_material 'Bruker SHELXTL'
_computing_structure_refinement 'SHELXL-97 (Sheldrick, 1997)'
_computing_structure_solution 'SHELXS-97 (Sheldrick, 1990)'
_diffrn_ambient_temperature 100(2)
_diffrn_measured_fraction_theta_full 0.997
_diffrn_measured_fraction_theta_max 0.997
_diffrn_measurement_device_type 'CCD area detector'
_diffrn_measurement_method 'phi and omega scans'
_diffrn_radiation_monochromator graphite
_diffrn_radiation_source 'fine-focus sealed tube'
_diffrn_radiation_type MoK\a
_diffrn_radiation_wavelength 0.71073
_diffrn_reflns_av_R_equivalents 0.0384
_diffrn_reflns_av_sigmaI/netI 0.0439
_diffrn_reflns_limit_h_max 14
_diffrn_reflns_limit_h_min -18
_diffrn_reflns_limit_k_max 20
_diffrn_reflns_limit_k_min -18
_diffrn_reflns_limit_l_max 19
_diffrn_reflns_limit_l_min -19
_diffrn_reflns_number 20375
_diffrn_reflns_theta_full 27.50
_diffrn_reflns_theta_max 27.50
_diffrn_reflns_theta_min 1.67
_exptl_absorpt_coefficient_mu 5.090
_exptl_absorpt_correction_T_max 0.7898
_exptl_absorpt_correction_T_min 0.5489
_exptl_absorpt_correction_type multi-scan
_exptl_absorpt_process_details 'Sadabs, (Sheldrick 2008)'
_exptl_crystal_colour COLOURLESS
_exptl_crystal_density_diffrn 1.799
_exptl_crystal_density_meas ?
_exptl_crystal_density_method 'not measured'
_exptl_crystal_description PLATE
_exptl_crystal_F_000 1560
_exptl_crystal_size_max 0.36
_exptl_crystal_size_mid 0.26
_exptl_crystal_size_min 0.10
_refine_diff_density_max 1.624
_refine_diff_density_min -0.829
_refine_diff_density_rms 0.132
_refine_ls_extinction_method none
_refine_ls_goodness_of_fit_ref 1.027
_refine_ls_hydrogen_treatment mixed
_refine_ls_matrix_type full
_refine_ls_number_parameters 405
_refine_ls_number_reflns 6703
_refine_ls_number_restraints 2
_refine_ls_restrained_S_all 1.027
_refine_ls_R_factor_all 0.0445
_refine_ls_R_factor_gt 0.0315
_refine_ls_shift/su_max 0.002
_refine_ls_shift/su_mean 0.000
_refine_ls_structure_factor_coef Fsqd
_refine_ls_weighting_details 'calc w=1/[\s^2^(Fo^2^)+(0.0276P)^2^+2.0541P] where P=(Fo^2^+2Fc^2^)/3'
_refine_ls_weighting_scheme calc
_refine_ls_wR_factor_gt 0.0685
_refine_ls_wR_factor_ref 0.0735
_reflns_number_gt 5155
_reflns_number_total 6703
_reflns_threshold_expression >2sigma(I)
_cod_data_source_file c4cc08270b2.cif
_cod_data_source_block d340
_cod_depositor_comments
;
The following automatic conversions were performed:

'_symmetry_cell_setting' value 'Monoclinic' changed to 'monoclinic'
according to
/usr/data/users/saulius/crontab/automatic-downloads/rss-feeds/RSC/lib/dictionaries/cif_core.dic
dictionary named 'cif_core.dic' version 2.4.2 from
2011-04-26.

'_exptl_absorpt_correction_type' value 'Multi-scan'
changed to 'multi-scan' according to
/usr/data/users/saulius/crontab/automatic-downloads/rss-feeds/RSC/lib/dictionaries/cif_core.dic
dictionary named 'cif_core.dic' version 2.4.2 from 2011-04-26.

Automatic conversion script
Id: cif_fix_values 2935 2014-11-11 08:27:57Z andrius 

The following automatic conversions were performed:

'_exptl_crystal_density_meas' value 'Not Measured' was changed to '?'
- the value is perceived as not measured.

Automatic conversion script
Id: cif_fix_values 3008 2015-01-20 13:52:24Z robertas 
;
_cod_original_sg_symbol_H-M P2(1)/n
_cod_database_code 7116207

loop_
_symmetry_equiv_pos_as_xyz
'x, y, z'
'-x+1/2, y+1/2, -z+1/2'
'-x, -y, -z'
'x-1/2, -y-1/2, z-1/2'

loop_
_atom_site_label
_atom_site_type_symbol
_atom_site_fract_x
_atom_site_fract_y
_atom_site_fract_z
_atom_site_U_iso_or_equiv
_atom_site_adp_type
_atom_site_occupancy
_atom_site_symmetry_multiplicity
_atom_site_calc_flag
_atom_site_refinement_flags
Au1 Au 0.667636(10) 0.998796(8) 0.624300(10) 0.01254(5) Uani 1 1 d .
O1 O 1.0245(2) 0.80065(15) 0.76712(19) 0.0168(6) Uani 1 1 d .
O2 O 0.8085(2) 1.05345(17) 0.32726(19) 0.0193(6) Uani 1 1 d .
N1 N 0.6959(2) 1.08477(19) 0.8169(2) 0.0139(6) Uani 1 1 d .
N2 N 0.7478(2) 0.95581(18) 0.8476(2) 0.0114(6) Uani 1 1 d .
N3 N 0.9471(2) 0.92669(18) 0.7610(2) 0.0130(6) Uani 1 1 d D
H3N H 0.918(3) 0.9694(18) 0.725(3) 0.016 Uiso 1 1 d D
N4 N 0.9050(2) 0.94682(18) 0.5639(2) 0.0122(6) Uani 1 1 d .
N5 N 0.8125(2) 1.09259(19) 0.4772(2) 0.0147(6) Uani 1 1 d D
H5N H 0.837(3) 1.079(2) 0.5405(16) 0.018 Uiso 1 1 d D
N6 N 0.5825(2) 1.04828(18) 0.4045(2) 0.0120(6) Uani 1 1 d .
N7 N 0.6262(2) 0.91736(18) 0.4235(2) 0.0124(6) Uani 1 1 d .
C1 C 0.7105(3) 1.0149(2) 0.7738(3) 0.0129(7) Uani 1 1 d .
C2 C 0.7224(3) 1.0708(2) 0.9188(3) 0.0130(7) Uani 1 1 d .
C3 C 0.7169(3) 1.1223(2) 0.9926(3) 0.0168(8) Uani 1 1 d .
H3 H 0.6944 1.1791 0.9791 0.020 Uiso 1 1 calc R
C4 C 0.7459(3) 1.0862(3) 1.0869(3) 0.0191(8) Uani 1 1 d .
H4 H 0.7437 1.1191 1.1394 0.023 Uiso 1 1 calc R
C5 C 0.7783(3) 1.0023(2) 1.1063(3) 0.0214(9) Uani 1 1 d .
H5 H 0.7974 0.9796 1.1717 0.026 Uiso 1 1 calc R
C6 C 0.7833(3) 0.9517(2) 1.0328(3) 0.0156(8) Uani 1 1 d .
H6 H 0.8051 0.8947 1.0461 0.019 Uiso 1 1 calc R
C7 C 0.7550(3) 0.9877(2) 0.9386(3) 0.0134(7) Uani 1 1 d .
C8 C 0.6623(3) 1.1654(2) 0.7661(3) 0.0201(8) Uani 1 1 d .
H8A H 0.7242 1.2035 0.7906 0.030 Uiso 1 1 calc R
H8B H 0.6061 1.1894 0.7809 0.030 Uiso 1 1 calc R
H8C H 0.6339 1.1576 0.6928 0.030 Uiso 1 1 calc R
C9 C 0.7839(3) 0.8721(2) 0.8352(3) 0.0130(7) Uani 1 1 d .
H9A H 0.7615 0.8617 0.7624 0.016 Uiso 1 1 calc R
H9B H 0.7491 0.8294 0.8591 0.016 Uiso 1 1 calc R
C10 C 0.9063(3) 0.8633(2) 0.8947(3) 0.0133(7) Uani 1 1 d .
H10A H 0.9270 0.8683 0.9680 0.016 Uiso 1 1 calc R
H10B H 0.9269 0.8064 0.8830 0.016 Uiso 1 1 calc R
C11 C 0.9706(3) 0.9271(2) 0.8679(3) 0.0138(7) Uani 1 1 d .
H11A H 0.9554 0.9838 0.8856 0.017 Uiso 1 1 calc R
H11B H 1.0483 0.9159 0.9098 0.017 Uiso 1 1 calc R
C12 C 0.9784(3) 0.8648(2) 0.7195(3) 0.0132(7) Uani 1 1 d .
C13 C 0.9518(3) 0.8755(2) 0.6094(3) 0.0116(7) Uani 1 1 d .
C14 C 0.9748(3) 0.8111(2) 0.5581(3) 0.0162(8) Uani 1 1 d .
H14 H 1.0081 0.7608 0.5924 0.019 Uiso 1 1 calc R
C15 C 0.9484(3) 0.8217(2) 0.4568(3) 0.0181(8) Uani 1 1 d .
H15 H 0.9622 0.7784 0.4201 0.022 Uiso 1 1 calc R
C16 C 0.9017(3) 0.8960(2) 0.4095(3) 0.0171(8) Uani 1 1 d .
H16 H 0.8837 0.9051 0.3401 0.021 Uiso 1 1 calc R
C17 C 0.8817(3) 0.9574(2) 0.4657(3) 0.0127(7) Uani 1 1 d .
C18 C 0.8306(3) 1.0398(2) 0.4160(3) 0.0140(7) Uani 1 1 d .
C19 C 0.7563(3) 1.1715(2) 0.4432(3) 0.0163(8) Uani 1 1 d .
H19A H 0.7187 1.1726 0.3681 0.020 Uiso 1 1 calc R
H19B H 0.8090 1.2181 0.4666 0.020 Uiso 1 1 calc R
C20 C 0.6744(3) 1.1835(2) 0.4846(3) 0.0149(8) Uani 1 1 d .
H20A H 0.7080 1.1655 0.5564 0.018 Uiso 1 1 calc R
H20B H 0.6579 1.2440 0.4829 0.018 Uiso 1 1 calc R
C21 C 0.5686(3) 1.1357(2) 0.4272(3) 0.0157(8) Uani 1 1 d .
H21A H 0.5286 1.1364 0.4682 0.019 Uiso 1 1 calc R
H21B H 0.5241 1.1652 0.3627 0.019 Uiso 1 1 calc R
C22 C 0.6197(3) 0.9856(2) 0.4737(3) 0.0136(8) Uani 1 1 d .
C23 C 0.5662(3) 1.0204(2) 0.3092(3) 0.0122(7) Uani 1 1 d .
C24 C 0.5298(3) 1.0600(2) 0.2155(3) 0.0165(8) Uani 1 1 d .
H24 H 0.5076 1.1170 0.2064 0.020 Uiso 1 1 calc R
C25 C 0.5274(3) 1.0126(2) 0.1368(3) 0.0219(9) Uani 1 1 d .
H25 H 0.5035 1.0376 0.0719 0.026 Uiso 1 1 calc R
C26 C 0.5597(3) 0.9282(3) 0.1501(3) 0.0214(9) Uani 1 1 d .
H26 H 0.5579 0.8979 0.0941 0.026 Uiso 1 1 calc R
C27 C 0.5940(3) 0.8878(2) 0.2428(3) 0.0157(8) Uani 1 1 d .
H27 H 0.6151 0.8306 0.2517 0.019 Uiso 1 1 calc R
C28 C 0.5956(3) 0.9359(2) 0.3215(3) 0.0124(7) Uani 1 1 d .
C29 C 0.6633(3) 0.8346(2) 0.4671(3) 0.0165(8) Uani 1 1 d .
H29A H 0.7340 0.8234 0.4704 0.025 Uiso 1 1 calc R
H29B H 0.6117 0.7921 0.4245 0.025 Uiso 1 1 calc R
H29C H 0.6690 0.8325 0.5355 0.025 Uiso 1 1 calc R
B1 B 0.4533(4) 0.3189(3) 0.2559(4) 0.0206(10) Uani 1 1 d .
F1 F 0.4288(2) 0.3063(2) 0.3355(2) 0.0569(9) Uani 1 1 d .
F2 F 0.4059(2) 0.39348(14) 0.20652(18) 0.0330(6) Uani 1 1 d .
F3 F 0.56320(19) 0.32147(17) 0.2918(2) 0.0394(7) Uani 1 1 d .
F4 F 0.41220(19) 0.25393(14) 0.1864(2) 0.0376(7) Uani 1 1 d .

loop_
_atom_site_aniso_label
_atom_site_aniso_U_11
_atom_site_aniso_U_22
_atom_site_aniso_U_33
_atom_site_aniso_U_23
_atom_site_aniso_U_13
_atom_site_aniso_U_12
Au1 0.01362(8) 0.01338(8) 0.00996(8) 0.00147(6) 0.00477(6) 0.00049(5)
O1 0.0194(14) 0.0131(13) 0.0176(14) 0.0021(11) 0.0083(11) 0.0011(11)
O2 0.0242(15) 0.0215(14) 0.0137(14) 0.0016(11) 0.0101(12) -0.0003(11)
N1 0.0106(15) 0.0153(15) 0.0146(16) 0.0003(13) 0.0046(13) 0.0028(12)
N2 0.0141(15) 0.0118(15) 0.0085(15) 0.0032(12) 0.0052(12) 0.0011(12)
N3 0.0167(16) 0.0117(15) 0.0131(16) 0.0042(13) 0.0090(13) 0.0028(12)
N4 0.0106(15) 0.0108(15) 0.0150(16) -0.0001(12) 0.0056(13) -0.0034(11)
N5 0.0189(17) 0.0129(15) 0.0122(16) 0.0005(13) 0.0068(13) 0.0011(12)
N6 0.0117(15) 0.0108(15) 0.0125(16) 0.0006(12) 0.0046(12) -0.0007(12)
N7 0.0149(16) 0.0105(14) 0.0119(16) 0.0009(12) 0.0062(13) 0.0006(12)
C1 0.0133(18) 0.0113(18) 0.0146(19) 0.0031(14) 0.0068(15) 0.0012(13)
C2 0.0110(17) 0.0180(19) 0.0111(18) -0.0039(15) 0.0062(15) -0.0037(14)
C3 0.0150(19) 0.0132(18) 0.025(2) -0.0070(16) 0.0112(16) -0.0008(14)
C4 0.018(2) 0.027(2) 0.017(2) -0.0070(17) 0.0121(17) -0.0024(16)
C5 0.021(2) 0.029(2) 0.016(2) -0.0025(17) 0.0110(17) -0.0037(17)
C6 0.0150(19) 0.019(2) 0.0144(19) 0.0017(16) 0.0079(16) 0.0016(15)
C7 0.0120(17) 0.0138(18) 0.0147(19) -0.0001(14) 0.0065(15) -0.0017(13)
C8 0.026(2) 0.0124(19) 0.024(2) 0.0029(16) 0.0129(18) 0.0038(15)
C9 0.0165(19) 0.0094(17) 0.0150(19) -0.0021(14) 0.0088(16) 0.0002(14)
C10 0.0182(19) 0.0099(17) 0.0126(18) 0.0030(14) 0.0075(15) 0.0038(14)
C11 0.0164(19) 0.0134(18) 0.0121(18) -0.0005(14) 0.0070(15) 0.0035(14)
C12 0.0101(17) 0.0131(18) 0.0159(19) -0.0012(15) 0.0053(15) -0.0033(14)
C13 0.0068(16) 0.0129(17) 0.0162(19) -0.0005(14) 0.0062(14) -0.0029(13)
C14 0.0161(19) 0.0128(18) 0.023(2) 0.0009(15) 0.0116(17) 0.0025(14)
C15 0.019(2) 0.0178(19) 0.022(2) -0.0058(16) 0.0128(18) -0.0020(15)
C16 0.0159(19) 0.025(2) 0.0124(19) -0.0013(16) 0.0078(15) -0.0019(15)
C17 0.0070(17) 0.0178(19) 0.0149(19) -0.0020(15) 0.0064(15) -0.0041(14)
C18 0.0092(17) 0.0135(18) 0.017(2) -0.0009(15) 0.0041(15) -0.0034(14)
C19 0.019(2) 0.0099(17) 0.019(2) 0.0008(15) 0.0077(16) 0.0024(14)
C20 0.020(2) 0.0087(17) 0.0141(19) -0.0006(14) 0.0058(16) 0.0015(14)
C21 0.019(2) 0.0124(18) 0.017(2) 0.0034(15) 0.0091(16) 0.0039(15)
C22 0.0104(17) 0.0102(18) 0.019(2) 0.0010(14) 0.0060(15) -0.0027(13)
C23 0.0117(17) 0.0093(16) 0.0149(19) -0.0016(14) 0.0053(15) -0.0036(13)
C24 0.0159(19) 0.0173(19) 0.015(2) 0.0023(15) 0.0055(16) -0.0015(15)
C25 0.028(2) 0.021(2) 0.015(2) 0.0030(16) 0.0080(18) -0.0038(16)
C26 0.027(2) 0.024(2) 0.016(2) -0.0056(17) 0.0123(18) -0.0070(17)
C27 0.019(2) 0.0122(18) 0.0168(19) -0.0010(15) 0.0088(16) -0.0022(14)
C28 0.0127(18) 0.0143(18) 0.0119(18) 0.0021(14) 0.0069(15) -0.0003(14)
C29 0.018(2) 0.0114(18) 0.018(2) 0.0018(15) 0.0069(16) 0.0036(14)
B1 0.026(3) 0.015(2) 0.019(2) 0.0049(18) 0.009(2) 0.0004(18)
F1 0.071(2) 0.074(2) 0.0455(19) 0.0356(17) 0.0433(17) 0.0396(18)
F2 0.0482(16) 0.0160(12) 0.0230(14) 0.0041(10) 0.0058(12) 0.0072(11)
F3 0.0221(14) 0.0493(17) 0.0335(15) 0.0038(13) 0.0009(11) -0.0095(12)
F4 0.0302(14) 0.0167(12) 0.0488(17) -0.0065(12) 0.0029(12) -0.0037(10)

loop_
_atom_type_symbol
_atom_type_description
_atom_type_scat_dispersion_real
_atom_type_scat_dispersion_imag
_atom_type_scat_source
C C 0.0033 0.0016 'International Tables Vol C Tables 4.2.6.8 and 6.1.1.4'
H H 0.0000 0.0000 'International Tables Vol C Tables 4.2.6.8 and 6.1.1.4'
N N 0.0061 0.0033 'International Tables Vol C Tables 4.2.6.8 and 6.1.1.4'
B B 0.0013 0.0007 'International Tables Vol C Tables 4.2.6.8 and 6.1.1.4'
O O 0.0106 0.0060 'International Tables Vol C Tables 4.2.6.8 and 6.1.1.4'
F F 0.0171 0.0103 'International Tables Vol C Tables 4.2.6.8 and 6.1.1.4'
Au Au -2.0133 8.8022 'International Tables Vol C Tables 4.2.6.8 and 6.1.1.4'

loop_
_geom_angle_atom_site_label_1
_geom_angle_atom_site_label_2
_geom_angle_atom_site_label_3
_geom_angle
C22 Au1 C1 177.72(13)
C1 N1 C2 110.9(3)
C1 N1 C8 124.8(3)
C2 N1 C8 124.3(3)
C1 N2 C7 110.8(3)
C1 N2 C9 124.1(3)
C7 N2 C9 124.9(3)
C12 N3 C11 122.8(3)
C12 N3 H3N 118(3)
C11 N3 H3N 119(3)
C13 N4 C17 118.4(3)
C18 N5 C19 123.3(3)
C18 N5 H5N 118(3)
C19 N5 H5N 119(3)
C22 N6 C23 111.1(3)
C22 N6 C21 125.0(3)
C23 N6 C21 123.8(3)
C22 N7 C28 111.1(3)
C22 N7 C29 126.1(3)
C28 N7 C29 122.7(3)
N1 C1 N2 106.3(3)
N1 C1 Au1 126.1(3)
N2 C1 Au1 127.3(3)
C7 C2 N1 106.3(3)
C7 C2 C3 121.7(3)
N1 C2 C3 132.0(3)
C4 C3 C2 116.5(3)
C4 C3 H3 121.7
C2 C3 H3 121.7
C3 C4 C5 121.5(4)
C3 C4 H4 119.2
C5 C4 H4 119.2
C6 C5 C4 121.6(4)
C6 C5 H5 119.2
C4 C5 H5 119.2
C5 C6 C7 117.1(4)
C5 C6 H6 121.5
C7 C6 H6 121.5
C6 C7 C2 121.6(3)
C6 C7 N2 132.7(3)
C2 C7 N2 105.7(3)
N1 C8 H8A 109.5
N1 C8 H8B 109.5
H8A C8 H8B 109.5
N1 C8 H8C 109.5
H8A C8 H8C 109.5
H8B C8 H8C 109.5
N2 C9 C10 111.6(3)
N2 C9 H9A 109.3
C10 C9 H9A 109.3
N2 C9 H9B 109.3
C10 C9 H9B 109.3
H9A C9 H9B 108.0
C11 C10 C9 115.0(3)
C11 C10 H10A 108.5
C9 C10 H10A 108.5
C11 C10 H10B 108.5
C9 C10 H10B 108.5
H10A C10 H10B 107.5
N3 C11 C10 114.1(3)
N3 C11 H11A 108.7
C10 C11 H11A 108.7
N3 C11 H11B 108.7
C10 C11 H11B 108.7
H11A C11 H11B 107.6
O1 C12 N3 122.7(3)
O1 C12 C13 121.0(3)
N3 C12 C13 116.2(3)
N4 C13 C14 122.2(3)
N4 C13 C12 117.8(3)
C14 C13 C12 119.9(3)
C15 C14 C13 119.0(3)
C15 C14 H14 120.5
C13 C14 H14 120.5
C16 C15 C14 119.2(3)
C16 C15 H15 120.4
C14 C15 H15 120.4
C15 C16 C17 118.5(3)
C15 C16 H16 120.7
C17 C16 H16 120.7
N4 C17 C16 122.7(3)
N4 C17 C18 117.5(3)
C16 C17 C18 119.8(3)
O2 C18 N5 125.3(3)
O2 C18 C17 120.6(3)
N5 C18 C17 114.1(3)
N5 C19 C20 110.6(3)
N5 C19 H19A 109.5
C20 C19 H19A 109.5
N5 C19 H19B 109.5
C20 C19 H19B 109.5
H19A C19 H19B 108.1
C21 C20 C19 114.9(3)
C21 C20 H20A 108.5
C19 C20 H20A 108.5
C21 C20 H20B 108.5
C19 C20 H20B 108.5
H20A C20 H20B 107.5
N6 C21 C20 114.0(3)
N6 C21 H21A 108.8
C20 C21 H21A 108.8
N6 C21 H21B 108.8
C20 C21 H21B 108.8
H21A C21 H21B 107.7
N7 C22 N6 106.2(3)
N7 C22 Au1 128.3(3)
N6 C22 Au1 125.2(3)
C24 C23 N6 132.9(3)
C24 C23 C28 121.3(3)
N6 C23 C28 105.8(3)
C25 C24 C23 116.8(4)
C25 C24 H24 121.6
C23 C24 H24 121.6
C24 C25 C26 121.6(4)
C24 C25 H25 119.2
C26 C25 H25 119.2
C27 C26 C25 121.9(4)
C27 C26 H26 119.0
C25 C26 H26 119.0
C28 C27 C26 116.1(3)
C28 C27 H27 122.0
C26 C27 H27 122.0
C27 C28 C23 122.2(3)
C27 C28 N7 132.0(3)
C23 C28 N7 105.8(3)
N7 C29 H29A 109.5
N7 C29 H29B 109.5
H29A C29 H29B 109.5
N7 C29 H29C 109.5
H29A C29 H29C 109.5
H29B C29 H29C 109.5
F3 B1 F1 109.8(4)
F3 B1 F4 108.8(4)
F1 B1 F4 110.1(4)
F3 B1 F2 110.9(3)
F1 B1 F2 109.2(4)
F4 B1 F2 108.1(3)

loop_
_geom_bond_atom_site_label_1
_geom_bond_atom_site_label_2
_geom_bond_distance
Au1 C22 2.025(4)
Au1 C1 2.029(4)
O1 C12 1.243(4)
O2 C18 1.224(4)
N1 C1 1.344(4)
N1 C2 1.396(5)
N1 C8 1.456(4)
N2 C1 1.355(5)
N2 C7 1.399(5)
N2 C9 1.468(4)
N3 C12 1.335(5)
N3 C11 1.462(4)
N3 H3N 0.849(19)
N4 C13 1.333(4)
N4 C17 1.346(5)
N5 C18 1.342(5)
N5 C19 1.447(4)
N5 H5N 0.867(18)
N6 C22 1.354(5)
N6 C23 1.394(5)
N6 C21 1.468(4)
N7 C22 1.344(4)
N7 C28 1.400(4)
N7 C29 1.458(4)
C2 C7 1.389(5)
C2 C3 1.396(5)
C3 C4 1.389(5)
C3 H3 0.9500
C4 C5 1.400(5)
C4 H4 0.9500
C5 C6 1.380(5)
C5 H5 0.9500
C6 C7 1.389(5)
C6 H6 0.9500
C8 H8A 0.9800
C8 H8B 0.9800
C8 H8C 0.9800
C9 C10 1.530(5)
C9 H9A 0.9900
C9 H9B 0.9900
C10 C11 1.522(5)
C10 H10A 0.9900
C10 H10B 0.9900
C11 H11A 0.9900
C11 H11B 0.9900
C12 C13 1.507(5)
C13 C14 1.398(5)
C14 C15 1.382(5)
C14 H14 0.9500
C15 C16 1.381(5)
C15 H15 0.9500
C16 C17 1.392(5)
C16 H16 0.9500
C17 C18 1.516(5)
C19 C20 1.531(5)
C19 H19A 0.9900
C19 H19B 0.9900
C20 C21 1.530(5)
C20 H20A 0.9900
C20 H20B 0.9900
C21 H21A 0.9900
C21 H21B 0.9900
C23 C24 1.392(5)
C23 C28 1.398(5)
C24 C25 1.376(5)
C24 H24 0.9500
C25 C26 1.405(5)
C25 H25 0.9500
C26 C27 1.388(5)
C26 H26 0.9500
C27 C28 1.385(5)
C27 H27 0.9500
C29 H29A 0.9800
C29 H29B 0.9800
C29 H29C 0.9800
B1 F3 1.374(5)
B1 F1 1.381(5)
B1 F4 1.388(5)
B1 F2 1.396(5)

loop_
_geom_hbond_atom_site_label_D
_geom_hbond_atom_site_label_H
_geom_hbond_atom_site_label_A
_geom_hbond_distance_DH
_geom_hbond_distance_HA
_geom_hbond_distance_DA
_geom_hbond_angle_DHA
_geom_hbond_site_symmetry_A
N5 H5N F2 0.867(18) 2.24(2) 3.040(4) 154(4) 4_676
N3 H3N F2 0.849(19) 2.20(3) 2.965(4) 150(4) 4_676
